data_7244892
loop_
_publ_author_name
'Goudarziafshar, Hamid'
'Yousefi, Somaieh'
'Abbasi Tyula, Yunes'
'Du\<sek, Michal'
'Eigner, V\'aclav'

_publ_section_title
;
 Template synthesis, DNA binding, antimicrobial activity, Hirshfeld
 surface analysis, and 1D helical supramolecular structure of a novel
 binuclear copper(ii) Schiff base complex
;
_journal_issue 22
_journal_name_full 'RSC Advances'
_journal_page_first 13580
_journal_page_last 13592
_journal_paper_doi 10.1039/D2RA00719C
_journal_volume 12
_journal_year 2022
_chemical_formula_moiety 'C46 H42 Cu2 N6 O10, 2(C H4 O)'
_chemical_formula_sum 'C48 H50 Cu2 N6 O12'
_chemical_formula_weight 1030
_space_group_IT_number 14
_space_group_name_Hall '-P 2yn'
_space_group_name_H-M_alt 'P 1 21/n 1'
_symmetry_cell_setting monoclinic
_symmetry_Int_Tables_number 14
_symmetry_space_group_name_Hall '-P 2yn'
_symmetry_space_group_name_H-M 'P 1 21/n 1'
_audit_update_record
;
2022-02-03 deposited with the CCDC.	2022-04-21 downloaded from the CCDC.
;
_cell_angle_alpha 90
_cell_angle_beta 101.951(4)
_cell_angle_gamma 90
_cell_formula_units_Z 2
_cell_length_a 8.3185(4)
_cell_length_b 17.6483(7)
_cell_length_c 15.7257(8)
_cell_measurement_reflns_used 4516
_cell_measurement_temperature 120.00(10)
_cell_measurement_theta_max 66.74
_cell_measurement_theta_min 5.02
_cell_volume 2258.61(18)
_computing_cell_refinement
;
CrysAlisPro, Agilent Technologies,
Version 1.171.37.33a (release 28-03-2014 CrysAlis171 .NET)
(compiled Mar 28 2014,12:25:20)
;
_computing_data_collection
;
CrysAlisPro, Agilent Technologies,
Version 1.171.37.33a (release 28-03-2014 CrysAlis171 .NET)
(compiled Mar 28 2014,12:25:20)
;
_computing_data_reduction
;
CrysAlisPro, Agilent Technologies,
Version 1.171.37.33a (release 28-03-2014 CrysAlis171 .NET)
(compiled Mar 28 2014,12:25:20)
;
_diffrn_ambient_temperature 120
_diffrn_detector 'CCD plate'
_diffrn_detector_area_resol_mean 5.1873
_diffrn_measured_fraction_theta_full 0.98
_diffrn_measured_fraction_theta_max 0.98
_diffrn_measurement_device 'four-circle diffractometer'
_diffrn_measurement_device_type 'Xcalibur, Atlas, Gemini ultra'
_diffrn_measurement_method '\w scans'
_diffrn_radiation_monochromator mirror
_diffrn_radiation_probe x-ray
_diffrn_radiation_source 'X-ray tube'
_diffrn_radiation_type 'Cu K\a'
_diffrn_radiation_wavelength 1.54184
_diffrn_reflns_av_R_equivalents 0.0227
_diffrn_reflns_av_unetI/netI 0.029
_diffrn_reflns_limit_h_max 9
_diffrn_reflns_limit_h_min -9
_diffrn_reflns_limit_k_max 20
_diffrn_reflns_limit_k_min -14
_diffrn_reflns_limit_l_max 18
_diffrn_reflns_limit_l_min -13
_diffrn_reflns_number 7789
_diffrn_reflns_theta_full 66.71
_diffrn_reflns_theta_max 66.86
_diffrn_reflns_theta_min 5.01
_diffrn_source 'sealed X-ray tube'
_exptl_absorpt_coefficient_mu 1.778
_exptl_absorpt_correction_T_max 0.815
_exptl_absorpt_correction_T_min 0.719
_exptl_absorpt_correction_type analytical
_exptl_absorpt_process_details
;
   CrysAlisPro, Agilent Technologies, Version 1.171.37.33a	
   Analytical numeric absorption correction based on crystal shape
;
_exptl_crystal_colour black
_exptl_crystal_density_diffrn 1.5146
_exptl_crystal_description block
_exptl_crystal_F_000 1068
_exptl_crystal_size_max 0.304
_exptl_crystal_size_mid 0.248
_exptl_crystal_size_min 0.145
_refine_diff_density_max 0.58
_refine_diff_density_min -0.78
_refine_ls_extinction_method none
_refine_ls_goodness_of_fit_gt 1.83
_refine_ls_goodness_of_fit_ref 1.77
_refine_ls_hydrogen_treatment mixed
_refine_ls_number_constraints 97
_refine_ls_number_parameters 310
_refine_ls_number_reflns 3911
_refine_ls_number_restraints 3
_refine_ls_R_factor_all 0.0455
_refine_ls_R_factor_gt 0.0414
_refine_ls_shift/su_max 0.0487
_refine_ls_shift/su_mean 0.0028
_refine_ls_structure_factor_coef Fsqd
_refine_ls_weighting_details w=1/(\s^2^(I)+0.0016I^2^)
_refine_ls_weighting_scheme sigma
_refine_ls_wR_factor_gt 0.1112
_refine_ls_wR_factor_ref 0.1138
_reflns_number_gt 3512
_reflns_number_total 3911
_reflns_threshold_expression I>3\s(I)
_cod_data_source_file d2ra00719c2.cif
_cod_data_source_block I
_cod_original_sg_symbol_Hall '-P 2yabc'
_cod_database_code 7244892
_publcif_datablock.id {71eee323-7126-495d-8092-cd5d977c954b}

loop_
_space_group_symop_id
_space_group_symop_operation_xyz
1 x,y,z
2 -x+1/2,y+1/2,-z+1/2
3 -x,-y,-z
4 x+1/2,-y+1/2,z+1/2

loop_
_atom_site_label
_atom_site_type_symbol
_atom_site_fract_x
_atom_site_fract_y
_atom_site_fract_z
_atom_site_adp_type
_atom_site_U_iso_or_equiv
_atom_site_site_symmetry_multiplicity
_atom_site_occupancy
_atom_site_calc_flag
_atom_site_refinement_flags
_atom_site_disorder_assembly
_atom_site_disorder_group
Cu1 Cu 0.10239(4) 0.930594(19) 0.03088(2) Uani 0.02247(13) 4 1 d . . .
O1 O -0.10367(20) 0.97887(9) 0.04168(10) Uani 0.0225(5) 4 1 d . . .
O2 O -0.3038(2) 0.99180(11) 0.35480(11) Uani 0.0333(6) 4 1 d . . .
O3 O -0.2242(2) 0.96781(10) -0.15158(12) Uani 0.0337(6) 4 1 d . . .
O4 O -0.0611(2) 0.87333(10) -0.10561(11) Uani 0.0303(5) 4 1 d . . .
O5 O -0.3257(2) 0.85611(12) -0.13968(13) Uani 0.0380(6) 4 1 d . . .
N1 N -0.3242(2) 1.09628(11) -0.01519(12) Uani 0.0228(6) 4 1 d . . .
N2 N 0.0612(2) 0.84666(12) 0.10663(12) Uani 0.0245(6) 4 1 d . . .
N3 N -0.2037(2) 0.89936(12) -0.13201(12) Uani 0.0252(6) 4 1 d . . .
C1 C -0.2811(3) 1.03279(13) 0.12615(15) Uani 0.0231(7) 4 1 d . . .
C2 C -0.1570(3) 0.98164(13) 0.11548(15) Uani 0.0224(7) 4 1 d . . .
C3 C -0.0970(3) 0.92994(13) 0.18374(15) Uani 0.0246(7) 4 1 d . . .
C4 C -0.1472(3) 0.93734(14) 0.26305(16) Uani 0.0269(8) 4 1 d . . .
C5 C -0.2607(3) 0.99163(15) 0.27484(15) Uani 0.0261(7) 4 1 d . . .
C6 C -0.3340(3) 1.03670(14) 0.20559(15) Uani 0.0249(7) 4 1 d . . .
C7 C -0.3706(3) 1.07961(13) 0.05591(15) Uani 0.0233(7) 4 1 d . . .
C8 C -0.4332(3) 1.14005(14) -0.08015(15) Uani 0.0250(7) 4 1 d . . .
C9 C -0.5234(3) 1.20098(15) -0.05881(16) Uani 0.0292(8) 4 1 d . . .
C10 C -0.6216(3) 1.24244(15) -0.12465(18) Uani 0.0323(8) 4 1 d . . .
C11 C -0.6311(3) 1.22521(15) -0.21231(17) Uani 0.0308(8) 4 1 d . . .
C12 C -0.5397(3) 1.16429(15) -0.23176(16) Uani 0.0301(8) 4 1 d . . .
C13 C -0.4422(3) 1.12125(14) -0.16707(15) Uani 0.0259(7) 4 1 d . . .
C14 C -0.7323(4) 1.27255(17) -0.28334(19) Uani 0.0412(10) 4 1 d . . .
C15 C -0.0063(3) 0.86165(14) 0.17165(15) Uani 0.0262(7) 4 1 d . . .
C16 C 0.1273(3) 0.77153(14) 0.10009(16) Uani 0.0264(7) 4 1 d . . .
C17 C 0.1152(3) 0.74031(15) 0.01798(16) Uani 0.0295(8) 4 1 d . . .
C18 C 0.1856(3) 0.66993(16) 0.00924(16) Uani 0.0323(8) 4 1 d . . .
C19 C 0.2716(3) 0.63039(15) 0.08054(17) Uani 0.0302(8) 4 1 d . . .
C20 C 0.2792(3) 0.66203(15) 0.16242(16) Uani 0.0292(8) 4 1 d . . .
C21 C 0.2084(3) 0.73127(14) 0.17253(15) Uani 0.0270(7) 4 1 d . . .
C22 C 0.3578(4) 0.55672(17) 0.07137(19) Uani 0.0418(10) 4 1 d . . .
C23 C -0.4367(4) 1.03999(17) 0.36398(17) Uani 0.0382(9) 4 1 d . . .
H1c4 H -0.101936 0.904052 0.310225 Uiso 0.0322 4 1 d . . .
H1c6 H -0.420983 1.070691 0.211675 Uiso 0.0299 4 1 d . . .
H1c9 H -0.517625 1.214229 0.000953 Uiso 0.035 4 1 d . . .
H1c10 H -0.684732 1.284027 -0.109625 Uiso 0.0388 4 1 d . . .
H1c12 H -0.543885 1.151549 -0.291527 Uiso 0.0361 4 1 d . . .
H1c13 H -0.381473 1.078816 -0.182116 Uiso 0.0311 4 1 d . . .
H1c14 H -0.819036 1.296964 -0.261821 Uiso 0.0494 4 1 d . . .
H2c14 H -0.663727 1.310241 -0.301869 Uiso 0.0494 4 1 d . . .
H3c14 H -0.77877 1.240656 -0.331643 Uiso 0.0494 4 1 d . . .
H1c15 H 0.004543 0.823963 0.216503 Uiso 0.0315 4 1 d . . .
H1c17 H 0.058639 0.767129 -0.032518 Uiso 0.0354 4 1 d . . .
H1c18 H 0.174376 0.648196 -0.047646 Uiso 0.0388 4 1 d . . .
H1c20 H 0.335046 0.635048 0.212975 Uiso 0.035 4 1 d . . .
H1c21 H 0.215052 0.751752 0.229707 Uiso 0.0324 4 1 d . . .
H1c22 H 0.356463 0.525364 0.121095 Uiso 0.0502 4 1 d . . .
H2c22 H 0.302547 0.531094 0.019701 Uiso 0.0502 4 1 d . . .
H3c22 H 0.46951 0.566765 0.067475 Uiso 0.0502 4 1 d . . .
H1c23 H -0.458953 1.034046 0.421125 Uiso 0.0459 4 1 d . . .
H2c23 H -0.408009 1.091746 0.355644 Uiso 0.0459 4 1 d . . .
H3c23 H -0.532769 1.026611 0.321339 Uiso 0.0459 4 1 d . . .
O1m O -0.3787(4) 0.70328(16) -0.12550(17) Uani 0.0684(11) 4 1 d . . .
C1m C -0.2696(6) 0.6577(4) -0.0814(5) Uani 0.113(3) 4 1 d . . .
H1o1m H -0.3357(18) 0.7454(10) -0.130(3) Uiso 0.082 4 1 d . . .
H1c1m H -0.321643 0.611201 -0.070453 Uiso 0.1352 4 1 d . . .
H2c1m H -0.186455 0.647312 -0.113962 Uiso 0.1352 4 1 d . . .
H3c1m H -0.220102 0.680996 -0.027063 Uiso 0.1352 4 1 d . . .
H1c7 H -0.473893 1.100032 0.063161 Uiso 0.028 4 1 d . . .

loop_
_atom_site_aniso_label
_atom_site_aniso_type_symbol
_atom_site_aniso_U_11
_atom_site_aniso_U_22
_atom_site_aniso_U_33
_atom_site_aniso_U_12
_atom_site_aniso_U_13
_atom_site_aniso_U_23
Cu1 Cu 0.0312(2) 0.0187(2) 0.0220(2) 0.00344(13) 0.01591(14) 0.00451(12)
O1 O 0.0330(9) 0.0199(8) 0.0188(8) 0.0019(7) 0.0152(6) 0.0020(6)
O2 O 0.0477(11) 0.0347(10) 0.0231(8) 0.0089(8) 0.0204(7) 0.0031(7)
O3 O 0.0467(11) 0.0208(9) 0.0335(9) 0.0073(8) 0.0080(8) 0.0014(7)
O4 O 0.0347(9) 0.0269(9) 0.0306(9) 0.0073(8) 0.0100(7) -0.0022(7)
O5 O 0.0375(10) 0.0327(10) 0.0486(11) -0.0018(8) 0.0202(8) -0.0046(9)
N1 N 0.0321(10) 0.0175(10) 0.0219(9) 0.0012(8) 0.0129(8) 0.0014(8)
N2 N 0.0318(10) 0.0217(10) 0.0239(10) 0.0018(8) 0.0150(8) 0.0023(8)
N3 N 0.0343(11) 0.0227(11) 0.0222(10) 0.0031(9) 0.0142(8) -0.0024(8)
C1 C 0.0315(12) 0.0183(11) 0.0230(11) -0.0017(9) 0.0138(9) 0.0003(9)
C2 C 0.0300(12) 0.0200(12) 0.0209(11) -0.0038(9) 0.0137(9) -0.0010(9)
C3 C 0.0329(13) 0.0212(12) 0.0236(12) 0.0006(10) 0.0150(9) 0.0017(9)
C4 C 0.0370(13) 0.0238(12) 0.0236(12) 0.0003(10) 0.0150(10) 0.0046(10)
C5 C 0.0349(13) 0.0256(13) 0.0220(11) -0.0021(10) 0.0155(9) -0.0010(9)
C6 C 0.0332(13) 0.0195(12) 0.0265(12) -0.0006(10) 0.0163(9) -0.0013(9)
C7 C 0.0301(12) 0.0178(11) 0.0253(11) 0.0015(9) 0.0133(9) -0.0012(9)
C8 C 0.0316(12) 0.0201(12) 0.0261(11) -0.0016(10) 0.0126(9) 0.0022(9)
C9 C 0.0375(13) 0.0252(13) 0.0289(12) 0.0038(10) 0.0160(10) 0.0021(10)
C10 C 0.0395(14) 0.0217(12) 0.0398(14) 0.0054(11) 0.0172(11) 0.0032(11)
C11 C 0.0375(14) 0.0227(13) 0.0333(13) -0.0013(10) 0.0100(10) 0.0053(10)
C12 C 0.0394(14) 0.0265(13) 0.0253(12) -0.0029(11) 0.0091(10) 0.0007(10)
C13 C 0.0345(12) 0.0183(12) 0.0271(12) -0.0009(10) 0.0114(9) 0.0005(9)
C14 C 0.0496(17) 0.0313(15) 0.0429(16) 0.0060(13) 0.0101(12) 0.0095(13)
C15 C 0.0345(13) 0.0232(12) 0.0245(11) 0.0024(10) 0.0145(9) 0.0053(9)
C16 C 0.0334(13) 0.0205(12) 0.0296(12) 0.0003(10) 0.0166(10) 0.0033(10)
C17 C 0.0396(14) 0.0239(13) 0.0276(12) 0.0038(11) 0.0125(10) 0.0033(10)
C18 C 0.0457(15) 0.0274(14) 0.0257(12) 0.0030(11) 0.0117(10) -0.0034(10)
C19 C 0.0392(14) 0.0224(13) 0.0330(13) 0.0016(11) 0.0166(10) 0.0006(10)
C20 C 0.0387(13) 0.0244(13) 0.0279(12) 0.0011(11) 0.0149(10) 0.0053(10)
C21 C 0.0383(13) 0.0229(12) 0.0244(11) -0.0002(10) 0.0171(9) 0.0019(9)
C22 C 0.0584(19) 0.0309(15) 0.0377(15) 0.0124(14) 0.0136(13) -0.0015(12)
C23 C 0.0518(17) 0.0392(16) 0.0311(13) 0.0122(13) 0.0256(12) 0.0021(12)
O1m O 0.105(2) 0.0475(15) 0.0530(14) -0.0211(15) 0.0165(14) -0.0037(12)
C1m C 0.064(3) 0.122(5) 0.140(5) 0.001(3) -0.008(3) -0.035(4)

loop_
_atom_type_symbol
_atom_type_scat_dispersion_real
_atom_type_scat_dispersion_imag
_atom_type_scat_source
C 0.0181 0.0091 'International Tables Vol C tables 4.2.6.8 and 6.1.1.1'
H 0.0000 0.0000 'International Tables Vol C tables 4.2.6.8 and 6.1.1.1'
Cu -1.9646 0.5888 'International Tables Vol C tables 4.2.6.8 and 6.1.1.1'
N 0.0311 0.0180 'International Tables Vol C tables 4.2.6.8 and 6.1.1.1'
O 0.0492 0.0322 'International Tables Vol C tables 4.2.6.8 and 6.1.1.1'

loop_
_exptl_crystal_face_index_h
_exptl_crystal_face_index_k
_exptl_crystal_face_index_l
_exptl_crystal_face_perp_dist
? ? ? ?

loop_
_geom_angle_atom_site_label_1
_geom_angle_atom_site_label_2
_geom_angle_atom_site_label_3
_geom_angle_site_symmetry_1
_geom_angle_site_symmetry_2
_geom_angle_site_symmetry_3
_geom_angle
_geom_angle_publ_flag
O1 Cu1 O1 . . 3_575 78.82(7) ?
O1 Cu1 N1 . . 3_575 167.94(8) ?
O1 Cu1 N2 . . . 90.55(8) ?
O1 Cu1 N1 3_575 . 3_575 90.30(8) ?
O1 Cu1 N2 3_575 . . 169.36(8) ?
N1 Cu1 N2 3_575 . . 100.32(8) ?
Cu1 O1 Cu1 . . 3_575 101.18(8) ?
Cu1 O1 C2 . . . 123.43(13) ?
Cu1 O1 C2 3_575 . . 121.41(15) ?
C5 O2 C23 . . . 116.61(19) ?
Cu1 N1 C7 3_575 . . 120.65(16) ?
Cu1 N1 C8 3_575 . . 120.54(16) ?
C7 N1 C8 . . . 118.6(2) ?
Cu1 N2 C15 . . . 118.82(17) ?
Cu1 N2 C16 . . . 121.88(17) ?
C15 N2 C16 . . . 118.5(2) ?
O3 N3 O4 . . . 120.3(2) ?
O3 N3 O5 . . . 119.8(2) ?
O4 N3 O5 . . . 119.8(2) ?
C2 C1 C6 . . . 120.5(2) ?
C2 C1 C7 . . . 123.1(2) ?
C6 C1 C7 . . . 116.1(2) ?
O1 C2 C1 . . . 121.0(2) ?
O1 C2 C3 . . . 120.6(2) ?
C1 C2 C3 . . . 118.3(2) ?
C2 C3 C4 . . . 119.4(2) ?
C2 C3 C15 . . . 123.0(2) ?
C4 C3 C15 . . . 116.9(2) ?
C3 C4 C5 . . . 121.4(2) ?
C3 C4 H1c4 . . . 119.3 ?
C5 C4 H1c4 . . . 119.3 ?
O2 C5 C4 . . . 115.9(2) ?
O2 C5 C6 . . . 124.2(2) ?
C4 C5 C6 . . . 119.6(2) ?
C1 C6 C5 . . . 120.1(2) ?
C1 C6 H1c6 . . . 119.94 ?
C5 C6 H1c6 . . . 119.94 ?
N1 C7 C1 . . . 126.1(2) ?
N1 C7 H1c7 . . . 116.93 ?
C1 C7 H1c7 . . . 116.93 ?
N1 C8 C9 . . . 122.3(2) ?
N1 C8 C13 . . . 117.8(2) ?
C9 C8 C13 . . . 119.9(2) ?
C8 C9 C10 . . . 119.4(2) ?
C8 C9 H1c9 . . . 120.29 ?
C10 C9 H1c9 . . . 120.29 ?
C9 C10 C11 . . . 121.7(3) ?
C9 C10 H1c10 . . . 119.15 ?
C11 C10 H1c10 . . . 119.15 ?
C10 C11 C12 . . . 117.7(2) ?
C10 C11 C14 . . . 121.3(2) ?
C12 C11 C14 . . . 121.0(2) ?
C11 C12 C13 . . . 121.7(2) ?
C11 C12 H1c12 . . . 119.13 ?
C13 C12 H1c12 . . . 119.13 ?
C8 C13 C12 . . . 119.5(2) ?
C8 C13 H1c13 . . . 120.22 ?
C12 C13 H1c13 . . . 120.23 ?
C11 C14 H1c14 . . . 109.47 ?
C11 C14 H2c14 . . . 109.47 ?
C11 C14 H3c14 . . . 109.47 ?
H1c14 C14 H2c14 . . . 109.47 ?
H1c14 C14 H3c14 . . . 109.47 ?
H2c14 C14 H3c14 . . . 109.47 ?
N2 C15 C3 . . . 126.5(2) ?
N2 C15 H1c15 . . . 116.74 ?
C3 C15 H1c15 . . . 116.74 ?
N2 C16 C17 . . . 118.3(2) ?
N2 C16 C21 . . . 122.4(2) ?
C17 C16 C21 . . . 119.2(2) ?
C16 C17 C18 . . . 119.7(2) ?
C16 C17 H1c17 . . . 120.16 ?
C18 C17 H1c17 . . . 120.16 ?
C17 C18 C19 . . . 121.7(2) ?
C17 C18 H1c18 . . . 119.13 ?
C19 C18 H1c18 . . . 119.13 ?
C18 C19 C20 . . . 117.6(2) ?
C18 C19 C22 . . . 122.2(2) ?
C20 C19 C22 . . . 120.2(2) ?
C19 C20 C21 . . . 121.5(2) ?
C19 C20 H1c20 . . . 119.25 ?
C21 C20 H1c20 . . . 119.25 ?
C16 C21 C20 . . . 120.2(2) ?
C16 C21 H1c21 . . . 119.88 ?
C20 C21 H1c21 . . . 119.88 ?
C19 C22 H1c22 . . . 109.47 ?
C19 C22 H2c22 . . . 109.47 ?
C19 C22 H3c22 . . . 109.47 ?
H1c22 C22 H2c22 . . . 109.47 ?
H1c22 C22 H3c22 . . . 109.47 ?
H2c22 C22 H3c22 . . . 109.47 ?
O2 C23 H1c23 . . . 109.47 ?
O2 C23 H2c23 . . . 109.47 ?
O2 C23 H3c23 . . . 109.47 ?
H1c23 C23 H2c23 . . . 109.47 ?
H1c23 C23 H3c23 . . . 109.47 ?
H2c23 C23 H3c23 . . . 109.47 ?
C1m O1m H1o1m . . . 109.5(14) ?
O1m C1m H1c1m . . . 109.47 ?
O1m C1m H2c1m . . . 109.47 ?
O1m C1m H3c1m . . . 109.47 ?
H1c1m C1m H2c1m . . . 109.47 ?
H1c1m C1m H3c1m . . . 109.47 ?
H2c1m C1m H3c1m . . . 109.47 ?

loop_
_geom_bond_atom_site_label_1
_geom_bond_atom_site_label_2
_geom_bond_site_symmetry_1
_geom_bond_site_symmetry_2
_geom_bond_distance
_geom_bond_publ_flag
Cu1 O1 . . 1.9529(17) ?
Cu1 O1 . 3_575 1.9647(16) ?
Cu1 N1 . 3_575 1.970(2) ?
Cu1 N2 . . 1.975(2) ?
O1 C2 . . 1.327(3) ?
O2 C5 . . 1.377(3) ?
O2 C23 . . 1.426(4) ?
O3 N3 . . 1.249(3) ?
O4 N3 . . 1.259(3) ?
O5 N3 . . 1.256(3) ?
N1 C7 . . 1.290(3) ?
N1 C8 . . 1.442(3) ?
N2 C15 . . 1.291(3) ?
N2 C16 . . 1.447(3) ?
C1 C2 . . 1.407(3) ?
C1 C6 . . 1.409(4) ?
C1 C7 . . 1.455(3) ?
C2 C3 . . 1.419(3) ?
C3 C4 . . 1.401(4) ?
C3 C15 . . 1.455(4) ?
C4 C5 . . 1.384(4) ?
C4 H1c4 . . 0.96 ?
C5 C6 . . 1.384(3) ?
C6 H1c6 . . 0.96 ?
C7 H1c7 . . 0.96 ?
C8 C9 . . 1.391(4) ?
C8 C13 . . 1.393(3) ?
C9 C10 . . 1.387(3) ?
C9 H1c9 . . 0.96 ?
C10 C11 . . 1.398(4) ?
C10 H1c10 . . 0.96 ?
C11 C12 . . 1.387(4) ?
C11 C14 . . 1.505(4) ?
C12 C13 . . 1.388(3) ?
C12 H1c12 . . 0.96 ?
C13 H1c13 . . 0.96 ?
C14 H1c14 . . 0.96 ?
C14 H2c14 . . 0.96 ?
C14 H3c14 . . 0.96 ?
C15 H1c15 . . 0.96 ?
C16 C17 . . 1.388(4) ?
C16 C21 . . 1.393(3) ?
C17 C18 . . 1.392(4) ?
C17 H1c17 . . 0.96 ?
C18 C19 . . 1.387(3) ?
C18 H1c18 . . 0.96 ?
C19 C20 . . 1.393(4) ?
C19 C22 . . 1.506(4) ?
C20 C21 . . 1.380(4) ?
C20 H1c20 . . 0.96 ?
C21 H1c21 . . 0.96 ?
C22 H1c22 . . 0.96 ?
C22 H2c22 . . 0.96 ?
C22 H3c22 . . 0.96 ?
C23 H1c23 . . 0.96 ?
C23 H2c23 . . 0.96 ?
C23 H3c23 . . 0.96 ?
O1m C1m . . 1.300(6) ?
O1m H1o1m . . 0.834(19) ?
C1m H1c1m . . 0.96 ?
C1m H2c1m . . 0.96 ?
C1m H3c1m . . 0.96 ?

loop_
_geom_hbond_atom_site_label_D
_geom_hbond_atom_site_label_H
_geom_hbond_atom_site_label_A
_geom_hbond_site_symmetry_D
_geom_hbond_site_symmetry_H
_geom_hbond_site_symmetry_A
_geom_hbond_distance_DH
_geom_hbond_distance_HA
_geom_hbond_distance_DA
_geom_hbond_angle_DHA
_geom_hbond_publ_flag
C13 H1c13 O3 . . . 0.96 2.35 3.240(3) 154.06 ?
C17 H1c17 O4 . . . 0.96 2.31 3.203(3) 153.82 ?
O1m H1o1m O5 . . . 0.834(19) 1.963(18) 2.749(3) 156.8(17) ?
C7 H1c7 O5 . . 3_475 0.96 2.38 3.284(3) 157.00 ?

loop_
_geom_torsion_atom_site_label_1
_geom_torsion_atom_site_label_2
_geom_torsion_atom_site_label_3
_geom_torsion_atom_site_label_4
_geom_torsion_site_symmetry_1
_geom_torsion_site_symmetry_2
_geom_torsion_site_symmetry_3
_geom_torsion_site_symmetry_4
_geom_torsion
_geom_torsion_publ_flag
? ? ? ? ? ? ? ? ? ?

loop_
_restr_angle_atom_site_label_1
_restr_angle_site_symmetry_1
_restr_angle_atom_site_label_2
_restr_angle_site_symmetry_2
_restr_angle_atom_site_label_3
_restr_angle_site_symmetry_3
_restr_angle_target
_restr_angle_target_weight_param
C1m . O1m . H1o1m . 109.47 0.01

loop_
_restr_distance_atom_site_label_1
_restr_distance_site_symmetry_1
_restr_distance_atom_site_label_2
_restr_distance_site_symmetry_2
_restr_distance_target
_restr_distance_target_weight_param
C1m . O1m . 1.42 0.01
H1o1m . O1m . 0.82 0.01

loop_
_restr_equal_angle_atom_site_label_1
_restr_equal_angle_site_symmetry_1
_restr_equal_angle_atom_site_label_2
_restr_equal_angle_site_symmetry_2
_restr_equal_angle_atom_site_label_3
_restr_equal_angle_site_symmetry_3
_restr_equal_angle_class_class_id
_restr_equal_angle_class_target_weight_param
? ? ? ? ? ? ? ?

loop_
_restr_equal_distance_atom_site_label_1
_restr_equal_distance_site_symmetry_1
_restr_equal_distance_atom_site_label_2
_restr_equal_distance_site_symmetry_2
_restr_equal_distance_class_class_id
_restr_equal_distance_class_target_weight_param
? ? ? ? ? ?

loop_
_restr_equal_torsion_atom_site_label_1
_restr_equal_torsion_site_symmetry_1
_restr_equal_torsion_atom_site_label_2
_restr_equal_torsion_site_symmetry_2
_restr_equal_torsion_atom_site_label_3
_restr_equal_torsion_site_symmetry_3
_restr_equal_torsion_atom_site_label_4
_restr_equal_torsion_site_symmetry_4
_restr_equal_torsion_class_class_id
_restr_equal_torsion_class_target_weight_param
? ? ? ? ? ? ? ? ? ?

loop_
_restr_torsion_atom_site_label_1
_restr_torsion_site_symmetry_1
_restr_torsion_atom_site_label_2
_restr_torsion_site_symmetry_2
_restr_torsion_atom_site_label_3
_restr_torsion_site_symmetry_3
_restr_torsion_atom_site_label_4
_restr_torsion_site_symmetry_4
_restr_torsion_angle_target
_restr_torsion_weight_param
? ? ? ? ? ? ? ? ? ?

loop_
_twin_individual_id
_twin_individual_mass_fraction_refined
_twin_individual_twin_matrix_11
_twin_individual_twin_matrix_12
_twin_individual_twin_matrix_13
_twin_individual_twin_matrix_21
_twin_individual_twin_matrix_22
_twin_individual_twin_matrix_23
_twin_individual_twin_matrix_31
_twin_individual_twin_matrix_32
_twin_individual_twin_matrix_33
? ? ? ? ? ? ? ? ? ? ?

loop_
_jana_atom_site_adp_c_label
_jana_atom_site_adp_c_type_symbol
_jana_atom_site_adp_c_111
_jana_atom_site_adp_c_112
_jana_atom_site_adp_c_113
_jana_atom_site_adp_c_122
_jana_atom_site_adp_c_123
_jana_atom_site_adp_c_133
_jana_atom_site_adp_c_222
_jana_atom_site_adp_c_223
_jana_atom_site_adp_c_233
_jana_atom_site_adp_c_333
? ? ? ? ? ? ? ? ? ? ? ?

loop_
_jana_atom_site_adp_d_label
_jana_atom_site_adp_d_type_symbol
_jana_atom_site_adp_d_1111
_jana_atom_site_adp_d_1112
_jana_atom_site_adp_d_1113
_jana_atom_site_adp_d_1122
_jana_atom_site_adp_d_1123
_jana_atom_site_adp_d_1133
_jana_atom_site_adp_d_1222
_jana_atom_site_adp_d_1223
_jana_atom_site_adp_d_1233
_jana_atom_site_adp_d_1333
_jana_atom_site_adp_d_2222
_jana_atom_site_adp_d_2223
_jana_atom_site_adp_d_2233
_jana_atom_site_adp_d_2333
_jana_atom_site_adp_d_3333
? ? ? ? ? ? ? ? ? ? ? ? ? ? ? ? ?

loop_
_jana_atom_site_adp_e_label
_jana_atom_site_adp_e_type_symbol
_jana_atom_site_adp_e_11111
_jana_atom_site_adp_e_11112
_jana_atom_site_adp_e_11113
_jana_atom_site_adp_e_11122
_jana_atom_site_adp_e_11123
_jana_atom_site_adp_e_11133
_jana_atom_site_adp_e_11222
_jana_atom_site_adp_e_11223
_jana_atom_site_adp_e_11233
_jana_atom_site_adp_e_11333
_jana_atom_site_adp_e_12222
_jana_atom_site_adp_e_12223
_jana_atom_site_adp_e_12233
_jana_atom_site_adp_e_12333
_jana_atom_site_adp_e_13333
_jana_atom_site_adp_e_22222
_jana_atom_site_adp_e_22223
_jana_atom_site_adp_e_22233
_jana_atom_site_adp_e_22333
_jana_atom_site_adp_e_23333
_jana_atom_site_adp_e_33333
? ? ? ? ? ? ? ? ? ? ? ? ? ? ? ? ? ? ? ? ? ? ?

loop_
_jana_atom_site_adp_f_label
_jana_atom_site_adp_f_type_symbol
_jana_atom_site_adp_f_111111
_jana_atom_site_adp_f_111112
_jana_atom_site_adp_f_111113
_jana_atom_site_adp_f_111122
_jana_atom_site_adp_f_111123
_jana_atom_site_adp_f_111133
_jana_atom_site_adp_f_111222
_jana_atom_site_adp_f_111223
_jana_atom_site_adp_f_111233
_jana_atom_site_adp_f_111333
_jana_atom_site_adp_f_112222
_jana_atom_site_adp_f_112223
_jana_atom_site_adp_f_112233
_jana_atom_site_adp_f_112333
_jana_atom_site_adp_f_113333
_jana_atom_site_adp_f_122222
_jana_atom_site_adp_f_122223
_jana_atom_site_adp_f_122233
_jana_atom_site_adp_f_122333
_jana_atom_site_adp_f_123333
_jana_atom_site_adp_f_133333
_jana_atom_site_adp_f_222222
_jana_atom_site_adp_f_222223
_jana_atom_site_adp_f_222233
_jana_atom_site_adp_f_222333
_jana_atom_site_adp_f_223333
_jana_atom_site_adp_f_233333
_jana_atom_site_adp_f_333333
? ? ? ? ? ? ? ? ? ? ? ? ? ? ? ? ? ? ? ? ? ? ? ? ? ? ? ? ? ?

loop_
_publcif_info_exptl_table_extra_item
sin_theta_over_lambda_max

loop_
_publcif_info_exptl_table_header_item
?
